data_2020909
loop_
_publ_author_name
'Milashius, Viktoria'
'Pavlyuk, Volodymyr'
'Kluziak, Karolina'
'Dmytriv, Grygoriy'
'Ehrenberg, Helmut'

_publ_section_title
;
 LiBC~3~: a new borocarbide based on graphene and heterographene networks
;
_journal_issue 11
_journal_name_full 'Acta Crystallographica Section C'
_journal_page_first 984
_journal_page_last 989
_journal_paper_doi 10.1107/S2053229617015182
_journal_volume 73
_journal_year 2017
_chemical_formula_iupac 'Li0.96 B C3'
_chemical_formula_moiety '2(C), C B, 0.96(Li)'
_chemical_formula_sum 'C3 B Li0.96'
_chemical_formula_weight 53.50
_chemical_name_systematic
;
Lithium boron tricarbide
;
_space_group_crystal_system hexagonal
_space_group_IT_number 187
_space_group_name_Hall 'P -6 2'
_space_group_name_H-M_alt 'P -6 m 2'
_symmetry_space_group_name_Hall 'P -6 2'
_symmetry_space_group_name_H-M 'P -6 m 2'
_audit_creation_method SHELXL-2014/7
_cell_angle_alpha 90
_cell_angle_beta 90
_cell_angle_gamma 120
_cell_formula_units_Z 1
_cell_length_a 2.5408(3)
_cell_length_b 2.5408(3)
_cell_length_c 7.5989(9)
_cell_measurement_reflns_used 77
_cell_measurement_temperature 293(2)
_cell_measurement_theta_max 29.589
_cell_measurement_theta_min 2.675
_cell_volume 42.484(9)
_computing_cell_refinement
;
CrysAlis CCD (Oxford Diffraction, 2008)
;
_computing_data_collection
;
CrysAlis CCD (Oxford Diffraction, 2008)
;
_computing_data_reduction
;
CrysAlis RED (Oxford Diffraction, 2008)
;
_computing_molecular_graphics
;
DIAMOND (Brandenburg, 2006)
;
_computing_publication_material
;
SHELXL2014 (Sheldrick, 2015)
;
_computing_structure_refinement
;
SHELXL2014 (Sheldrick, 2015)
;
_computing_structure_solution
;
SHELXS2014 (Sheldrick, 2008)
;
_diffrn_ambient_temperature 293(2)
_diffrn_measured_fraction_theta_full 1.000
_diffrn_measured_fraction_theta_max 1.000
_diffrn_measurement_device_type 'Oxford Diffraction Xcalibur3 CCD'
_diffrn_measurement_method '\w scans'
_diffrn_radiation_type MoK\a
_diffrn_radiation_wavelength 0.71073
_diffrn_reflns_av_R_equivalents 0.1104
_diffrn_reflns_limit_h_max 3
_diffrn_reflns_limit_h_min -3
_diffrn_reflns_limit_k_max 3
_diffrn_reflns_limit_k_min -3
_diffrn_reflns_limit_l_max 10
_diffrn_reflns_limit_l_min -10
_diffrn_reflns_number 1554
_diffrn_reflns_theta_full 29.65
_diffrn_reflns_theta_max 29.654
_diffrn_reflns_theta_min 2.680
_exptl_absorpt_coefficient_mu 0.102
_exptl_absorpt_correction_T_max 0.998
_exptl_absorpt_correction_T_min 0.993
_exptl_absorpt_correction_type analytical
_exptl_absorpt_process_details
;
(CrysAlis RED; Oxford Diffraction, 2008)
;
_exptl_crystal_colour 'metallic grey'
_exptl_crystal_density_diffrn 2.091
_exptl_crystal_density_meas 2.13(3)
_exptl_crystal_density_method volumetric
_exptl_crystal_description plate
_exptl_crystal_F_000 25.9
_exptl_crystal_size_max 0.08
_exptl_crystal_size_mid 0.06
_exptl_crystal_size_min 0.01
_refine_diff_density_max 0.145
_refine_diff_density_min -0.153
_refine_ls_abs_structure_details
;
;
_refine_ls_extinction_method none
_refine_ls_goodness_of_fit_ref 1.231
_refine_ls_matrix_type full
_refine_ls_number_parameters 11
_refine_ls_number_reflns 77
_refine_ls_number_restraints 0
_refine_ls_restrained_S_all 1.231
_refine_ls_R_factor_all 0.0348
_refine_ls_R_factor_gt 0.0323
_refine_ls_shift/su_max 0.000
_refine_ls_shift/su_mean 0.000
_refine_ls_structure_factor_coef Fsqd
_refine_ls_weighting_details 'w=1/[\s^2^(Fo^2^)+(0.0528P)^2^+0.0041P] where P=(Fo^2^+2Fc^2^)/3'
_refine_ls_weighting_scheme calc
_refine_ls_wR_factor_gt 0.0959
_refine_ls_wR_factor_ref 0.0984
_reflns_number_gt 73
_reflns_number_total 77
_reflns_threshold_expression 'I > 2\s(I)'
_cod_data_source_file yo3041sup1.cif
_cod_data_source_block I
_cod_database_code 2020909
_shelx_space_group_comment
;
The symmetry employed for this shelxl refinement is uniquely defined
by the following loop, which should always be used as a source of
symmetry information in preference to the above space-group names.
They are only intended as comments.
;

loop_
_space_group_symop_operation_xyz
'x, y, z'
'-x+y, -x, -z'
'-y, x-y, z'
'x, y, -z'
'-x+y, -x, z'
'-y, x-y, -z'
'-y, -x, -z'
'-x+y, y, z'
'x, x-y, -z'
'-y, -x, z'
'-x+y, y, -z'
'x, x-y, z'

loop_
_atom_site_type_symbol
_atom_site_label
_atom_site_fract_x
_atom_site_fract_y
_atom_site_fract_z
_atom_site_U_iso_or_equiv
_atom_site_adp_type
_atom_site_calc_flag
_atom_site_refinement_flags
_atom_site_occupancy
_atom_site_symmetry_multiplicity
C C1 0.0000 0.0000 0.0000 0.0383(19) Uani d S 1 12
C C2 0.3333 0.6667 0.5000 0.0350(12) Uani d S 1 12
C C3 0.3333 0.6667 0.0000 0.0295(11) Uani d S 1 12
B B1 0.0000 0.0000 0.5000 0.066(4) Uani d S 1 12
Li Li1 0.6667 0.3333 0.2500 0.083(10) Uiso d SP 0.49(6) 6

loop_
_atom_site_aniso_label
_atom_site_aniso_U_11
_atom_site_aniso_U_22
_atom_site_aniso_U_33
_atom_site_aniso_U_12
_atom_site_aniso_U_13
_atom_site_aniso_U_23
C1 0.037(3) 0.037(3) 0.041(3) 0.0185(13) 0.000 0.000
C2 0.0349(18) 0.0349(18) 0.035(2) 0.0174(9) 0.000 0.000
C3 0.0282(15) 0.0282(15) 0.032(2) 0.0141(7) 0.000 0.000
B1 0.066(5) 0.066(5) 0.068(7) 0.033(3) 0.000 0.000

loop_
_atom_type_symbol
_atom_type_description
_atom_type_scat_dispersion_real
_atom_type_scat_dispersion_imag
_atom_type_scat_source
C C 0.0033 0.0016 'International Tables Vol C Tables 4.2.6.8 and 6.1.1.4'
B B 0.0013 0.0007 'International Tables Vol C Tables 4.2.6.8 and 6.1.1.4'
Li Li -0.0003 0.0001 'International Tables Vol C Tables 4.2.6.8 and 6.1.1.4'

loop_
_geom_angle_atom_site_label_1
_geom_angle_atom_site_label_2
_geom_angle_atom_site_label_3
_geom_angle_site_symmetry_1
_geom_angle_site_symmetry_3
_geom_angle
C3 C1 C3 1_545 . 120.0
C3 C1 C3 1_545 1_445 120.0
C3 C1 C3 . 1_445 120.0
C3 C1 Li1 1_545 2 72.206(2)
C3 C1 Li1 . 2 127.675(5)
C3 C1 Li1 1_445 2 72.206(2)
C3 C1 Li1 1_545 . 72.206(2)
C3 C1 Li1 . . 72.206(2)
C3 C1 Li1 1_445 . 127.675(5)
Li1 C1 Li1 2 . 144.413(4)
C3 C1 Li1 1_545 1_455 127.675(5)
C3 C1 Li1 . 1_455 72.206(2)
C3 C1 Li1 1_445 1_455 72.206(2)
Li1 C1 Li1 2 1_455 144.413(4)
Li1 C1 Li1 . 1_455 63.916(8)
C3 C1 Li1 1_545 2_665 72.206(2)
C3 C1 Li1 . 2_665 72.206(2)
C3 C1 Li1 1_445 2_665 127.675(5)
Li1 C1 Li1 2 2_665 63.916(7)
Li1 C1 Li1 . 2_665 104.651(9)
Li1 C1 Li1 1_455 2_665 144.413(4)
C3 C1 Li1 1_545 2_565 127.675(5)
C3 C1 Li1 . 2_565 72.206(2)
C3 C1 Li1 1_445 2_565 72.206(2)
Li1 C1 Li1 2 2_565 63.916(7)
Li1 C1 Li1 . 2_565 144.413(4)
Li1 C1 Li1 1_455 2_565 104.651(9)
Li1 C1 Li1 2_665 2_565 63.916(8)
C3 C1 Li1 1_545 1_445 72.206(2)
C3 C1 Li1 . 1_445 127.675(5)
C3 C1 Li1 1_445 1_445 72.206(2)
Li1 C1 Li1 2 1_445 104.651(9)
Li1 C1 Li1 . 1_445 63.916(7)
Li1 C1 Li1 1_455 1_445 63.916(7)
Li1 C1 Li1 2_665 1_445 144.413(4)
Li1 C1 Li1 2_565 1_445 144.413(4)
B1 C2 B1 1_565 1_665 120.0
B1 C2 B1 1_565 . 120.0
B1 C2 B1 1_665 . 120.0
B1 C2 Li1 1_565 2_676 72.206(2)
B1 C2 Li1 1_665 2_676 72.206(2)
B1 C2 Li1 . 2_676 127.675(5)
B1 C2 Li1 1_565 1_455 72.206(2)
B1 C2 Li1 1_665 1_455 127.675(5)
B1 C2 Li1 . 1_455 72.206(2)
Li1 C2 Li1 2_676 1_455 144.413(4)
B1 C2 Li1 1_565 1_565 72.206(2)
B1 C2 Li1 1_665 1_565 72.206(2)
B1 C2 Li1 . 1_565 127.675(5)
Li1 C2 Li1 2_676 1_565 104.651(9)
Li1 C2 Li1 1_455 1_565 63.916(7)
B1 C2 Li1 1_565 2_666 127.675(5)
B1 C2 Li1 1_665 2_666 72.206(2)
B1 C2 Li1 . 2_666 72.206(2)
Li1 C2 Li1 2_676 2_666 63.916(8)
Li1 C2 Li1 1_455 2_666 144.413(4)
Li1 C2 Li1 1_565 2_666 144.413(4)
B1 C2 Li1 1_565 2_566 72.206(2)
B1 C2 Li1 1_665 2_566 127.675(5)
B1 C2 Li1 . 2_566 72.206(2)
Li1 C2 Li1 2_676 2_566 63.916(8)
Li1 C2 Li1 1_455 2_566 104.651(9)
Li1 C2 Li1 1_565 2_566 144.413(4)
Li1 C2 Li1 2_666 2_566 63.916(8)
B1 C2 Li1 1_565 . 127.675(5)
B1 C2 Li1 1_665 . 72.206(2)
B1 C2 Li1 . . 72.206(2)
Li1 C2 Li1 2_676 . 144.413(4)
Li1 C2 Li1 1_455 . 63.916(8)
Li1 C2 Li1 1_565 . 63.916(7)
Li1 C2 Li1 2_666 . 104.651(9)
Li1 C2 Li1 2_566 . 144.413(4)
C1 C3 C1 1_565 1_665 120.0
C1 C3 C1 1_565 . 120.0
C1 C3 C1 1_665 . 120.0
C1 C3 Li1 1_565 1_565 72.206(2)
C1 C3 Li1 1_665 1_565 72.206(2)
C1 C3 Li1 . 1_565 127.675(5)
C1 C3 Li1 1_565 2_565 72.206(2)
C1 C3 Li1 1_665 2_565 127.675(5)
C1 C3 Li1 . 2_565 72.206(2)
Li1 C3 Li1 1_565 2_565 144.413(4)
C1 C3 Li1 1_565 2_675 72.206(2)
C1 C3 Li1 1_665 2_675 72.206(2)
C1 C3 Li1 . 2_675 127.675(5)
Li1 C3 Li1 1_565 2_675 104.651(9)
Li1 C3 Li1 2_565 2_675 63.916(8)
C1 C3 Li1 1_565 1_455 72.206(2)
C1 C3 Li1 1_665 1_455 127.675(5)
C1 C3 Li1 . 1_455 72.206(2)
Li1 C3 Li1 1_565 1_455 63.916(7)
Li1 C3 Li1 2_565 1_455 104.651(9)
Li1 C3 Li1 2_675 1_455 144.413(4)
C1 C3 Li1 1_565 2_665 127.675(5)
C1 C3 Li1 1_665 2_665 72.206(2)
C1 C3 Li1 . 2_665 72.206(2)
Li1 C3 Li1 1_565 2_665 144.413(4)
Li1 C3 Li1 2_565 2_665 63.916(8)
Li1 C3 Li1 2_675 2_665 63.916(8)
Li1 C3 Li1 1_455 2_665 144.413(4)
C1 C3 Li1 1_565 . 127.675(5)
C1 C3 Li1 1_665 . 72.206(2)
C1 C3 Li1 . . 72.206(2)
Li1 C3 Li1 1_565 . 63.916(8)
Li1 C3 Li1 2_565 . 144.413(4)
Li1 C3 Li1 2_675 . 144.413(4)
Li1 C3 Li1 1_455 . 63.916(8)
Li1 C3 Li1 2_665 . 104.651(9)
C2 B1 C2 1_545 . 120.0
C2 B1 C2 1_545 1_445 120.0
C2 B1 C2 . 1_445 120.0
C2 B1 Li1 1_545 2_666 72.206(2)
C2 B1 Li1 . 2_666 72.206(2)
C2 B1 Li1 1_445 2_666 127.675(5)
C2 B1 Li1 1_545 1_445 72.206(2)
C2 B1 Li1 . 1_445 127.675(5)
C2 B1 Li1 1_445 1_445 72.206(2)
Li1 B1 Li1 2_666 1_445 144.413(4)
C2 B1 Li1 1_545 1_455 127.675(5)
C2 B1 Li1 . 1_455 72.206(2)
C2 B1 Li1 1_445 1_455 72.206(2)
Li1 B1 Li1 2_666 1_455 144.413(4)
Li1 B1 Li1 1_445 1_455 63.916(7)
C2 B1 Li1 1_545 2_566 127.675(5)
C2 B1 Li1 . 2_566 72.206(2)
C2 B1 Li1 1_445 2_566 72.206(2)
Li1 B1 Li1 2_666 2_566 63.916(8)
Li1 B1 Li1 1_445 2_566 144.413(4)
Li1 B1 Li1 1_455 2_566 104.651(9)
C2 B1 Li1 1_545 . 72.206(2)
C2 B1 Li1 . . 72.206(2)
C2 B1 Li1 1_445 . 127.675(5)
Li1 B1 Li1 2_666 . 104.651(9)
Li1 B1 Li1 1_445 . 63.916(7)
Li1 B1 Li1 1_455 . 63.916(8)
Li1 B1 Li1 2_566 . 144.413(4)
C2 B1 Li1 1_545 2_556 72.206(2)
C2 B1 Li1 . 2_556 127.675(5)
C2 B1 Li1 1_445 2_556 72.206(2)
Li1 B1 Li1 2_666 2_556 63.916(8)
Li1 B1 Li1 1_445 2_556 104.651(9)
Li1 B1 Li1 1_455 2_556 144.413(4)
Li1 B1 Li1 2_566 2_556 63.916(8)
Li1 B1 Li1 . 2_556 144.413(4)
C3 Li1 C2 1_545 1_655 144.413(4)
C3 Li1 B1 1_545 1_665 180.0
C2 Li1 B1 1_655 1_665 35.587(4)
C3 Li1 C1 1_545 . 35.587(4)
C2 Li1 C1 1_655 . 180.0
B1 Li1 C1 1_665 . 144.413(4)
C3 Li1 B1 1_545 1_655 116.084(7)
C2 Li1 B1 1_655 1_655 35.587(4)
B1 Li1 B1 1_665 1_655 63.916(7)
C1 Li1 B1 . 1_655 144.413(4)
C3 Li1 C1 1_545 1_655 35.587(4)
C2 Li1 C1 1_655 1_655 116.084(8)
B1 Li1 C1 1_665 1_655 144.413(4)
C1 Li1 C1 . 1_655 63.916(8)
B1 Li1 C1 1_655 1_655 104.651(9)
C3 Li1 C3 1_545 1_655 63.916(7)
C2 Li1 C3 1_655 1_655 104.651(9)
B1 Li1 C3 1_665 1_655 116.084(7)
C1 Li1 C3 . 1_655 75.349(9)
B1 Li1 C3 1_655 1_655 116.084(8)
C1 Li1 C3 1_655 1_655 35.587(4)
C3 Li1 C2 1_545 1_545 104.651(9)
C2 Li1 C2 1_655 1_545 63.916(7)
B1 Li1 C2 1_665 1_545 75.349(9)
C1 Li1 C2 . 1_545 116.084(7)
B1 Li1 C2 1_655 1_545 35.587(4)
C1 Li1 C2 1_655 1_545 116.084(8)
C3 Li1 C2 1_655 1_545 144.413(4)
C3 Li1 C1 1_545 1_665 75.349(9)
C2 Li1 C1 1_655 1_665 116.084(7)
B1 Li1 C1 1_665 1_665 104.651(9)
C1 Li1 C1 . 1_665 63.916(7)
B1 Li1 C1 1_655 1_665 144.413(4)
C1 Li1 C1 1_655 1_665 63.916(8)
C3 Li1 C1 1_655 1_665 35.587(4)
C2 Li1 C1 1_545 1_665 180.0
C3 Li1 B1 1_545 . 116.084(7)
C2 Li1 B1 1_655 . 75.349(9)
B1 Li1 B1 1_665 . 63.916(7)
C1 Li1 B1 . . 104.651(9)
B1 Li1 B1 1_655 . 63.916(8)
C1 Li1 B1 1_655 . 144.413(4)
C3 Li1 B1 1_655 . 180.0
C2 Li1 B1 1_545 . 35.587(4)
C1 Li1 B1 1_665 . 144.413(4)
C3 Li1 C3 1_545 . 63.916(8)
C2 Li1 C3 1_655 . 144.413(4)
B1 Li1 C3 1_665 . 116.084(8)
C1 Li1 C3 . . 35.587(4)
B1 Li1 C3 1_655 . 180.0
C1 Li1 C3 1_655 . 75.349(9)
C3 Li1 C3 1_655 . 63.916(8)
C2 Li1 C3 1_545 . 144.413(4)
C1 Li1 C3 1_665 . 35.587(4)
B1 Li1 C3 . . 116.084(8)
C3 Li1 C2 1_545 . 144.413(4)
C2 Li1 C2 1_655 . 63.916(8)
B1 Li1 C2 1_665 . 35.587(4)
C1 Li1 C2 . . 116.084(8)
B1 Li1 C2 1_655 . 75.349(9)
C1 Li1 C2 1_655 . 180.0
C3 Li1 C2 1_655 . 144.413(4)
C2 Li1 C2 1_545 . 63.916(8)
C1 Li1 C2 1_665 . 116.084(8)
B1 Li1 C2 . . 35.587(4)
C3 Li1 C2 . . 104.651(9)

loop_
_geom_bond_atom_site_label_1
_geom_bond_atom_site_label_2
_geom_bond_site_symmetry_2
_geom_bond_distance
C1 C3 1_545 1.46693(18)
C1 C3 . 1.46693(17)
C1 C3 1_445 1.46693(17)
C1 Li1 2 2.4002(2)
C1 Li1 . 2.4002(2)
C1 Li1 1_455 2.4002(2)
C1 Li1 2_665 2.4002(2)
C1 Li1 2_565 2.4002(2)
C1 Li1 1_445 2.4002(2)
C2 B1 1_565 1.46693(18)
C2 B1 1_665 1.46693(17)
C2 B1 . 1.46693(17)
C2 Li1 2_676 2.4002(2)
C2 Li1 1_455 2.4002(2)
C2 Li1 1_565 2.4002(2)
C2 Li1 2_666 2.4002(2)
C2 Li1 2_566 2.4002(2)
C2 Li1 . 2.4002(2)
C3 C1 1_565 1.46693(18)
C3 C1 1_665 1.46693(17)
C3 Li1 1_565 2.4002(2)
C3 Li1 2_565 2.4002(2)
C3 Li1 2_675 2.4002(2)
C3 Li1 1_455 2.4002(2)
C3 Li1 2_665 2.4002(2)
C3 Li1 . 2.4002(2)
B1 C2 1_545 1.46693(18)
B1 C2 1_445 1.46693(17)
B1 Li1 2_666 2.4002(2)
B1 Li1 1_445 2.4002(2)
B1 Li1 1_455 2.4002(2)
B1 Li1 2_566 2.4002(2)
B1 Li1 . 2.4002(2)
B1 Li1 2_556 2.4002(2)
Li1 C3 1_545 2.4002(2)
Li1 C2 1_655 2.4002(2)
Li1 B1 1_665 2.4002(2)
Li1 B1 1_655 2.4002(2)
Li1 C1 1_655 2.4002(2)
Li1 C3 1_655 2.4002(2)
Li1 C2 1_545 2.4002(2)
Li1 C1 1_665 2.4002(2)

_cod_database_fobs_code 2020909
